data_7055080
loop_
_publ_author_name
'Surov, Artem O.'
'Voronin, Alexander P.'
'Simagina, Anna A.'
'Churakov, Andrei V.'
'Skachilova, Sophia Y.'
'Perlovich, German L.'

_publ_section_title
;
 Saccharin salts of biologically active hydrazone derivatives
;
_journal_issue 11
_journal_name_full 'New J. Chem.'
_journal_page_first 8614
_journal_paper_doi 10.1039/C5NJ01532D
_journal_volume 39
_journal_year 2015
_chemical_formula_moiety 'C13 H12 N3 O2, C7 H4 N O3 S'
_chemical_formula_sum 'C20 H16 N4 O5 S'
_chemical_formula_weight 424.43
_chemical_name_systematic
; 
 ? 
;
_space_group_IT_number 14
_symmetry_cell_setting monoclinic
_symmetry_space_group_name_Hall '-P 2yn'
_symmetry_space_group_name_H-M 'P 1 21/n 1'
_atom_sites_solution_hydrogens difmap
_atom_sites_solution_primary direct
_atom_sites_solution_secondary difmap
_audit_creation_method SHELXL-97
_audit_update_record
;
2015-06-16 deposited with the CCDC.
2015-08-25 downloaded from the CCDC.
;
_cell_angle_alpha 90.00
_cell_angle_beta 98.345(3)
_cell_angle_gamma 90.00
_cell_formula_units_Z 4
_cell_length_a 6.1217(11)
_cell_length_b 24.779(5)
_cell_length_c 12.246(2)
_cell_measurement_reflns_used 2718
_cell_measurement_temperature 173(2)
_cell_measurement_theta_max 25.782
_cell_measurement_theta_min 2.984
_cell_volume 1837.9(6)
_computing_cell_refinement 'SAINT (Bruker, 2008)'
_computing_data_collection '<i>APEX2</i> (Bruker, 2008)'
_computing_data_reduction 'SAINT (Bruker, 2008)'
_computing_molecular_graphics 'SHELXTL (Sheldrick, 2008)'
_computing_publication_material 'SHELXTL (Sheldrick, 2008)'
_computing_structure_refinement 'SHELXTL (Sheldrick, 2008)'
_computing_structure_solution 'SHELXTL (Sheldrick, 2008)'
_diffrn_ambient_temperature 173(2)
_diffrn_measured_fraction_theta_full 0.997
_diffrn_measured_fraction_theta_max 0.997
_diffrn_measurement_device_type 'Bruker SMART APEX II'
_diffrn_measurement_method \w
_diffrn_radiation_monochromator graphite
_diffrn_radiation_source 'fine-focus sealed tube'
_diffrn_radiation_type MoK\a
_diffrn_radiation_wavelength 0.71073
_diffrn_reflns_av_R_equivalents 0.0469
_diffrn_reflns_av_sigmaI/netI 0.0526
_diffrn_reflns_limit_h_max 8
_diffrn_reflns_limit_h_min -6
_diffrn_reflns_limit_k_max 32
_diffrn_reflns_limit_k_min -31
_diffrn_reflns_limit_l_max 16
_diffrn_reflns_limit_l_min -16
_diffrn_reflns_number 14883
_diffrn_reflns_theta_full 28.00
_diffrn_reflns_theta_max 28.00
_diffrn_reflns_theta_min 2.35
_diffrn_standards_decay_% 0
_diffrn_standards_interval_time 0
_diffrn_standards_number 0
_exptl_absorpt_coefficient_mu 0.220
_exptl_absorpt_correction_T_max 0.9783
_exptl_absorpt_correction_T_min 0.9470
_exptl_absorpt_correction_type multi-scan
_exptl_absorpt_process_details 'SADABS (Bruker, 2008)'
_exptl_crystal_colour yellow
_exptl_crystal_density_diffrn 1.534
_exptl_crystal_density_method 'not measured'
_exptl_crystal_description block
_exptl_crystal_F_000 880
_exptl_crystal_size_max 0.25
_exptl_crystal_size_mid 0.10
_exptl_crystal_size_min 0.10
_refine_diff_density_max 0.311
_refine_diff_density_min -0.420
_refine_diff_density_rms 0.061
_refine_ls_extinction_coef 0.0027(6)
_refine_ls_extinction_expression Fc^*^=kFc[1+0.001xFc^2^\l^3^/sin(2\q)]^-1/4^
_refine_ls_extinction_method SHELXL
_refine_ls_goodness_of_fit_ref 1.071
_refine_ls_hydrogen_treatment refall
_refine_ls_matrix_type full
_refine_ls_number_parameters 336
_refine_ls_number_reflns 4404
_refine_ls_number_restraints 0
_refine_ls_restrained_S_all 1.071
_refine_ls_R_factor_all 0.0794
_refine_ls_R_factor_gt 0.0549
_refine_ls_shift/su_max 0.000
_refine_ls_shift/su_mean 0.000
_refine_ls_structure_factor_coef Fsqd
_refine_ls_weighting_details 'calc w=1/[\s^2^(Fo^2^)+(0.0353P)^2^+1.8901P] where P=(Fo^2^+2Fc^2^)/3'
_refine_ls_weighting_scheme calc
_refine_ls_wR_factor_gt 0.1114
_refine_ls_wR_factor_ref 0.1198
_reflns_number_gt 3240
_reflns_number_total 4404
_reflns_threshold_expression I>2\s(I)
_cod_data_source_file c5nj01532d2.cif
_cod_data_source_block a
_cod_depositor_comments 'Adding full bibliography for 7055080--7055081.cif.'
_cod_original_cell_volume 1838.0(6)
_cod_original_sg_symbol_H-M 'P 21/n'
_cod_database_code 7055080

loop_
_symmetry_equiv_pos_as_xyz
'x, y, z'
'-x+1/2, y+1/2, -z+1/2'
'-x, -y, -z'
'x-1/2, -y-1/2, z-1/2'

loop_
_atom_site_label
_atom_site_type_symbol
_atom_site_fract_x
_atom_site_fract_y
_atom_site_fract_z
_atom_site_U_iso_or_equiv
_atom_site_adp_type
_atom_site_occupancy
_atom_site_symmetry_multiplicity
_atom_site_calc_flag
O1 O 0.6809(3) 0.18777(8) 0.94229(13) 0.0307(4) Uani 1 1 d
O2 O 0.1598(3) 0.08276(8) 0.95856(14) 0.0347(5) Uani 1 1 d
N1 N 0.5800(3) 0.14744(8) 0.77758(17) 0.0221(4) Uani 1 1 d
N2 N 0.4006(3) 0.12312(8) 0.81257(16) 0.0209(4) Uani 1 1 d
N3 N 1.2737(3) 0.25181(8) 0.74449(17) 0.0225(4) Uani 1 1 d
C1 C 1.2486(4) 0.25088(11) 0.8513(2) 0.0257(5) Uani 1 1 d
C2 C 1.0694(4) 0.22591(10) 0.8841(2) 0.0236(5) Uani 1 1 d
C3 C 0.9123(4) 0.20215(9) 0.80639(18) 0.0196(5) Uani 1 1 d
C4 C 0.9424(4) 0.20354(10) 0.69579(19) 0.0224(5) Uani 1 1 d
C5 C 1.1263(4) 0.22866(10) 0.6674(2) 0.0246(5) Uani 1 1 d
C6 C 0.7150(4) 0.17847(10) 0.84853(18) 0.0208(5) Uani 1 1 d
C7 C 0.2726(4) 0.09749(10) 0.73816(19) 0.0212(5) Uani 1 1 d
C8 C 0.0784(4) 0.06927(9) 0.76213(19) 0.0205(5) Uani 1 1 d
C9 C 0.0291(4) 0.06214(10) 0.86967(19) 0.0219(5) Uani 1 1 d
C10 C -0.1550(4) 0.03285(10) 0.8870(2) 0.0262(6) Uani 1 1 d
C11 C -0.2948(4) 0.01204(10) 0.7986(2) 0.0282(6) Uani 1 1 d
C12 C -0.2532(5) 0.01996(11) 0.6917(2) 0.0290(6) Uani 1 1 d
C13 C -0.0664(4) 0.04772(10) 0.6743(2) 0.0258(5) Uani 1 1 d
S1 S 0.36331(11) 0.13131(3) 0.44052(5) 0.02361(17) Uani 1 1 d
N4 N 0.1883(3) 0.17062(8) 0.36910(16) 0.0245(5) Uani 1 1 d
O4 O 0.4941(3) 0.16085(7) 0.52914(13) 0.0296(4) Uani 1 1 d
O5 O 0.2577(3) 0.08402(7) 0.47575(13) 0.0315(4) Uani 1 1 d
O6 O 0.1151(3) 0.19995(7) 0.18985(13) 0.0254(4) Uani 1 1 d
C15 C 0.5231(4) 0.11536(9) 0.33644(17) 0.0195(5) Uani 1 1 d
C16 C 0.4232(4) 0.14130(9) 0.24189(18) 0.0190(5) Uani 1 1 d
C17 C 0.5154(4) 0.13791(10) 0.14554(19) 0.0220(5) Uani 1 1 d
C18 C 0.7068(4) 0.10824(10) 0.1469(2) 0.0256(5) Uani 1 1 d
C19 C 0.8043(4) 0.08210(11) 0.2416(2) 0.0278(6) Uani 1 1 d
C20 C 0.7127(4) 0.08539(11) 0.3388(2) 0.0266(6) Uani 1 1 d
C21 C 0.2277(4) 0.17285(10) 0.26409(19) 0.0213(5) Uani 1 1 d
H1 H 1.367(5) 0.2701(11) 0.898(2) 0.029(7) Uiso 1 1 d
H2 H 1.044(4) 0.2248(10) 0.959(2) 0.026(7) Uiso 1 1 d
H3 H 1.411(5) 0.2711(12) 0.724(2) 0.044(9) Uiso 1 1 d
H4 H 0.835(4) 0.1883(10) 0.636(2) 0.022(7) Uiso 1 1 d
H5 H 1.157(4) 0.2312(11) 0.595(2) 0.031(7) Uiso 1 1 d
H7 H 0.302(4) 0.0944(11) 0.666(2) 0.029(7) Uiso 1 1 d
H10 H -0.190(4) 0.0296(10) 0.961(2) 0.028(7) Uiso 1 1 d
H11 H -0.419(5) -0.0082(11) 0.815(2) 0.027(7) Uiso 1 1 d
H12 H -0.346(4) 0.0047(10) 0.632(2) 0.026(7) Uiso 1 1 d
H13 H -0.034(4) 0.0527(11) 0.598(2) 0.028(7) Uiso 1 1 d
H17 H 0.442(4) 0.1561(11) 0.083(2) 0.029(7) Uiso 1 1 d
H18 H 0.772(5) 0.1074(11) 0.079(2) 0.034(8) Uiso 1 1 d
H19 H 0.941(5) 0.0614(11) 0.241(2) 0.036(8) Uiso 1 1 d
H20 H 0.775(5) 0.0666(11) 0.403(2) 0.031(7) Uiso 1 1 d
H21 H 0.599(5) 0.1427(11) 0.714(2) 0.032(8) Uiso 1 1 d
H22 H 0.279(7) 0.0994(17) 0.933(3) 0.089(14) Uiso 1 1 d

loop_
_atom_site_aniso_label
_atom_site_aniso_U_11
_atom_site_aniso_U_22
_atom_site_aniso_U_33
_atom_site_aniso_U_23
_atom_site_aniso_U_13
_atom_site_aniso_U_12
O1 0.0270(10) 0.0487(12) 0.0171(8) 0.0012(8) 0.0058(7) -0.0074(9)
O2 0.0361(12) 0.0514(13) 0.0163(8) -0.0024(8) 0.0029(8) -0.0158(10)
N1 0.0196(11) 0.0287(11) 0.0191(10) 0.0012(8) 0.0070(8) -0.0036(8)
N2 0.0157(10) 0.0254(11) 0.0224(10) 0.0025(8) 0.0052(8) -0.0014(8)
N3 0.0147(11) 0.0256(11) 0.0277(10) 0.0023(9) 0.0048(8) -0.0001(8)
C1 0.0181(13) 0.0319(14) 0.0267(12) -0.0032(11) 0.0024(10) -0.0012(11)
C2 0.0195(13) 0.0304(14) 0.0209(12) -0.0034(10) 0.0024(10) 0.0012(10)
C3 0.0155(12) 0.0221(12) 0.0213(11) 0.0030(9) 0.0033(9) 0.0030(9)
C4 0.0205(13) 0.0266(13) 0.0200(11) 0.0015(9) 0.0024(10) -0.0011(10)
C5 0.0227(13) 0.0295(13) 0.0223(12) 0.0039(10) 0.0051(10) 0.0012(11)
C6 0.0170(12) 0.0258(12) 0.0199(11) 0.0059(9) 0.0030(9) 0.0022(10)
C7 0.0203(13) 0.0263(13) 0.0178(11) 0.0019(9) 0.0054(9) 0.0012(10)
C8 0.0176(12) 0.0223(12) 0.0219(11) 0.0004(9) 0.0043(9) 0.0000(9)
C9 0.0190(13) 0.0268(13) 0.0196(11) 0.0007(9) 0.0015(9) 0.0002(10)
C10 0.0258(14) 0.0297(14) 0.0245(12) 0.0024(10) 0.0091(10) -0.0020(11)
C11 0.0214(14) 0.0249(13) 0.0388(15) 0.0008(11) 0.0057(11) -0.0047(11)
C12 0.0265(15) 0.0298(14) 0.0290(13) -0.0046(11) -0.0016(11) -0.0020(11)
C13 0.0241(14) 0.0321(14) 0.0205(12) -0.0003(10) 0.0010(10) -0.0005(11)
S1 0.0265(3) 0.0312(3) 0.0136(3) -0.0022(2) 0.0048(2) -0.0034(3)
N4 0.0231(11) 0.0310(11) 0.0206(10) -0.0020(8) 0.0068(8) 0.0019(9)
O4 0.0324(11) 0.0400(11) 0.0157(8) -0.0046(7) 0.0009(7) -0.0056(8)
O5 0.0392(11) 0.0366(11) 0.0201(8) -0.0007(7) 0.0094(8) -0.0095(9)
O6 0.0209(9) 0.0321(10) 0.0231(9) 0.0014(7) 0.0025(7) 0.0031(7)
C15 0.0162(12) 0.0267(13) 0.0161(10) -0.0019(9) 0.0038(9) -0.0021(9)
C16 0.0154(12) 0.0237(12) 0.0171(10) -0.0027(9) 0.0005(9) -0.0035(9)
C17 0.0236(13) 0.0257(13) 0.0163(10) -0.0017(9) 0.0021(9) -0.0030(10)
C18 0.0255(14) 0.0296(14) 0.0232(12) -0.0047(10) 0.0081(10) -0.0037(11)
C19 0.0182(13) 0.0337(14) 0.0317(13) -0.0027(11) 0.0050(10) 0.0028(11)
C20 0.0209(14) 0.0303(14) 0.0271(13) 0.0013(11) -0.0013(10) 0.0008(11)
C21 0.0167(12) 0.0256(12) 0.0211(11) -0.0024(9) 0.0014(9) -0.0035(10)

loop_
_atom_type_symbol
_atom_type_description
_atom_type_scat_dispersion_real
_atom_type_scat_dispersion_imag
_atom_type_scat_source
C C 0.0033 0.0016 'International Tables Vol C Tables 4.2.6.8 and 6.1.1.4'
H H 0.0000 0.0000 'International Tables Vol C Tables 4.2.6.8 and 6.1.1.4'
N N 0.0061 0.0033 'International Tables Vol C Tables 4.2.6.8 and 6.1.1.4'
O O 0.0106 0.0060 'International Tables Vol C Tables 4.2.6.8 and 6.1.1.4'
S S 0.1246 0.1234 'International Tables Vol C Tables 4.2.6.8 and 6.1.1.4'

loop_
_geom_angle_atom_site_label_1
_geom_angle_atom_site_label_2
_geom_angle_atom_site_label_3
_geom_angle
C9 O2 H22 107(3)
C6 N1 N2 119.43(19)
C6 N1 H21 123(2)
N2 N1 H21 118(2)
C7 N2 N1 115.44(19)
C5 N3 C1 121.4(2)
C5 N3 H3 121.1(17)
C1 N3 H3 117.5(17)
N3 C1 C2 120.3(2)
N3 C1 H1 112.3(16)
C2 C1 H1 127.4(15)
C1 C2 C3 119.8(2)
C1 C2 H2 122.9(16)
C3 C2 H2 117.3(16)
C2 C3 C4 118.8(2)
C2 C3 C6 116.3(2)
C4 C3 C6 124.8(2)
C5 C4 C3 119.1(2)
C5 C4 H4 118.2(15)
C3 C4 H4 122.7(15)
N3 C5 C4 120.6(2)
N3 C5 H5 115.4(17)
C4 C5 H5 123.9(17)
O1 C6 N1 122.8(2)
O1 C6 C3 120.5(2)
N1 C6 C3 116.7(2)
N2 C7 C8 122.1(2)
N2 C7 H7 122.1(17)
C8 C7 H7 115.7(17)
C13 C8 C9 118.4(2)
C13 C8 C7 118.5(2)
C9 C8 C7 123.1(2)
O2 C9 C10 118.3(2)
O2 C9 C8 121.6(2)
C10 C9 C8 120.1(2)
C11 C10 C9 120.2(2)
C11 C10 H10 120.7(16)
C9 C10 H10 119.0(16)
C10 C11 C12 120.7(2)
C10 C11 H11 117.1(16)
C12 C11 H11 122.2(16)
C13 C12 C11 119.3(2)
C13 C12 H12 120.0(16)
C11 C12 H12 120.6(16)
C12 C13 C8 121.3(2)
C12 C13 H13 119.6(16)
C8 C13 H13 119.1(16)
O5 S1 O4 114.29(10)
O5 S1 N4 111.36(12)
O4 S1 N4 110.66(11)
O5 S1 C15 110.89(11)
O4 S1 C15 110.54(11)
N4 S1 C15 97.95(11)
C21 N4 S1 110.32(17)
C20 C15 C16 122.4(2)
C20 C15 S1 131.47(19)
C16 C15 S1 106.08(17)
C17 C16 C15 120.0(2)
C17 C16 C21 128.8(2)
C15 C16 C21 111.10(19)
C18 C17 C16 118.2(2)
C18 C17 H17 124.6(16)
C16 C17 H17 117.2(16)
C17 C18 C19 121.4(2)
C17 C18 H18 117.0(17)
C19 C18 H18 121.6(17)
C18 C19 C20 120.7(2)
C18 C19 H19 120.0(17)
C20 C19 H19 119.2(17)
C15 C20 C19 117.3(2)
C15 C20 H20 121.3(17)
C19 C20 H20 121.3(17)
O6 C21 N4 124.1(2)
O6 C21 C16 121.4(2)
N4 C21 C16 114.5(2)

loop_
_geom_bond_atom_site_label_1
_geom_bond_atom_site_label_2
_geom_bond_distance
O1 C6 1.219(3)
O2 C9 1.354(3)
O2 H22 0.93(4)
N1 C6 1.349(3)
N1 N2 1.375(3)
N1 H21 0.82(3)
N2 C7 1.281(3)
N3 C5 1.337(3)
N3 C1 1.339(3)
N3 H3 1.03(3)
C1 C2 1.370(3)
C1 H1 0.98(3)
C2 C3 1.383(3)
C2 H2 0.95(3)
C3 C4 1.394(3)
C3 C6 1.500(3)
C4 C5 1.375(3)
C4 H4 0.98(3)
C5 H5 0.93(3)
C7 C8 1.446(3)
C7 H7 0.93(3)
C8 C13 1.397(3)
C8 C9 1.404(3)
C9 C10 1.382(3)
C10 C11 1.379(4)
C10 H10 0.96(3)
C11 C12 1.383(4)
C11 H11 0.95(3)
C12 C13 1.377(4)
C12 H12 0.94(3)
C13 H13 0.99(3)
S1 O5 1.4346(18)
S1 O4 1.4501(18)
S1 N4 1.609(2)
S1 C15 1.760(2)
N4 C21 1.344(3)
O6 C21 1.253(3)
C15 C20 1.375(3)
C15 C16 1.386(3)
C16 C17 1.382(3)
C16 C21 1.487(3)
C17 C18 1.381(4)
C17 H17 0.94(3)
C18 C19 1.386(4)
C18 H18 0.97(3)
C19 C20 1.389(4)
C19 H19 0.98(3)
C20 H20 0.95(3)

loop_
_geom_hbond_atom_site_label_D
_geom_hbond_atom_site_label_H
_geom_hbond_atom_site_label_A
_geom_hbond_distance_DH
_geom_hbond_distance_HA
_geom_hbond_distance_DA
_geom_hbond_angle_DHA
_geom_hbond_site_symmetry_A
O2 H22 N2 0.93(4) 1.84(4) 2.671(3) 147(4) .
N1 H21 O4 0.82(3) 2.30(3) 3.030(3) 149(3) .
N3 H3 O6 1.03(3) 1.55(3) 2.579(3) 179(3) 4_766
